data_3000560
loop_
_publ_author_name
'Gogoi, Diptajyoti'
'Sasaki, Toshiyuki'
'Kalita, Nabadeep'
'Sethi, Tapaswini'
'Ichiyanagi, Kouhei'
'Nakane, Takanori'
'Kawamoto, Akihiro'
'Das, Dinabandhu'
'Kurisu, Genji'
'Thakuria, Ranjit'

_publ_section_title
;
 Tuning of a Hydrogen-Bonded Organic Framework by Liquid-Assisted
 Mechanosynthesis between Trans-Aconitic Acid and Isonicotinamide
;
_journal_name_full 'Chemistry A European Journal'
_journal_page_first e202403427(1)
_journal_page_last e202403427(10)
_journal_paper_doi 10.1002/chem.202403427
_journal_volume 31
_journal_year 2025
_chemical_formula_moiety 'C6 H5.762 O5.596, C6 H6 N2 O, 0.293(C N O2)'
_chemical_formula_sum 'C12.29 H11.76 N2.29 O7.18'
_chemical_formula_weight 306.51
_space_group_crystal_system monoclinic
_space_group_IT_number 15
_space_group_name_Hall '-C 2yc'
_space_group_name_H-M_alt 'C 1 2/c 1'
_atom_sites_solution_hydrogens geom
_audit_creation_date 2024-08-02
_audit_creation_method
;
Olex2 1.5
(compiled 2022.04.07 svn.rca3783a0 for OlexSys, GUI svn.r6498)
;
_cell_angle_alpha 90
_cell_angle_beta 109.13
_cell_angle_gamma 90
_cell_formula_units_Z 8
_cell_length_a 27.933
_cell_length_b 15.206
_cell_length_c 7.146
_cell_measurement_reflns_used 2650
_cell_measurement_temperature 79
_cell_measurement_theta_max 0.8701407890883619
_cell_measurement_theta_min 0.12579614564801556
_cell_volume 2867.643
_computing_cell_refinement 'dials.two_theta_refine (Waterman et al., 2016)'
_computing_data_collection 'Verlox (Thermo Fisher Scientific) and SerialEM (Mastronarde, 2005)'
_computing_data_reduction 'dials.scale (Beilsten-Edmands et al., 2020)'
_computing_molecular_graphics 'Olex2 1.5 (Dolomanov et al., 2009)'
_computing_publication_material 'Olex2 1.5 (Dolomanov et al., 2009)'
_computing_structure_refinement 'SHELXL 2018/3 (Sheldrick, 2015)'
_computing_structure_solution 'SHELXT 2018/2 (Sheldrick, 2018)'
_diffrn_ambient_temperature 79.00
_diffrn_measured_fraction_theta_full 0.957
_diffrn_measured_fraction_theta_max 0.957
_diffrn_measurement_device_type
;
Talos Arctica G2
;
_diffrn_radiation_type electrons
_diffrn_radiation_wavelength 0.02508
_diffrn_reflns_av_R_equivalents 0.3853
_diffrn_reflns_av_unetI/netI 0.3074
_diffrn_reflns_Laue_measured_fraction_full 0.957
_diffrn_reflns_Laue_measured_fraction_max 0.957
_diffrn_reflns_limit_h_max 32
_diffrn_reflns_limit_h_min -32
_diffrn_reflns_limit_k_max 17
_diffrn_reflns_limit_k_min -17
_diffrn_reflns_limit_l_max 8
_diffrn_reflns_limit_l_min -8
_diffrn_reflns_number 18950
_diffrn_reflns_point_group_measured_fraction_full 0.957
_diffrn_reflns_point_group_measured_fraction_max 0.957
_diffrn_reflns_theta_full 0.845
_diffrn_reflns_theta_max 0.845
_diffrn_reflns_theta_min 0.139
_exptl_absorpt_coefficient_mu 0.000
_exptl_crystal_density_diffrn 1.420
_exptl_crystal_description plate
_exptl_crystal_F_000 442
_refine_diff_density_max 0.130
_refine_diff_density_min -0.137
_refine_diff_density_rms 0.036
_refine_ls_extinction_coef 428(62)
_refine_ls_extinction_expression Fc^*^=kFc[1+0.001xFc^2^\l^3^/sin(2\q)]^-1/4^
_refine_ls_extinction_method 'SHELXL-2018/3 (Sheldrick 2018)'
_refine_ls_goodness_of_fit_ref 0.978
_refine_ls_hydrogen_treatment mixed
_refine_ls_matrix_type full
_refine_ls_number_parameters 232
_refine_ls_number_reflns 2353
_refine_ls_number_restraints 193
_refine_ls_restrained_S_all 0.961
_refine_ls_R_factor_all 0.2584
_refine_ls_R_factor_gt 0.1444
_refine_ls_shift/su_max 0.000
_refine_ls_shift/su_mean 0.000
_refine_ls_structure_factor_coef Fsqd
_refine_ls_weighting_details 'w=1/[\s^2^(Fo^2^)+(0.1948P)^2^] where P=(Fo^2^+2Fc^2^)/3'
_refine_ls_weighting_scheme calc
_refine_ls_wR_factor_gt 0.3735
_reflns_Friedel_coverage 0.000
_reflns_Friedel_fraction_full .
_reflns_Friedel_fraction_max .
_reflns_number_gt 732
_reflns_number_total 2353
_reflns_threshold_expression 'I > 2\s(I)'
_cod_data_source_file taca-ina-meno2_fill.cif
_cod_data_source_block taca-ina-meno2
_cod_depositor_comments
;Author list was corrected.

 Releasing structure 3000560 into public domain as published material.
;
_cod_original_cell_volume 2867.8
_cod_database_code 3000560
_shelx_shelxl_version_number 2018/3
_shelx_space_group_comment
;
The symmetry employed for this shelxl refinement is uniquely defined
by the following loop, which should always be used as a source of
symmetry information in preference to the above space-group names.
They are only intended as comments.
;
_olex2_refinement_description
;
1. Fixed Uiso
 At 1.5 times of:
  All O(H) groups
2. Restrained distances
 O11-N3
 1.22 with sigma of 0.02
 O12-N3
 1.22 with sigma of 0.02
 C17-N3
 1.48 with sigma of 0.02
 O11-O12
 2.15 with sigma of 0.02
 C17-O11
 2.33 with sigma of 0.02
 C17-O12
 2.33 with sigma of 0.02
3. Restrained planarity
 O12, N3, O11, C17
 with sigma of 0.1
4. Uiso/Uaniso restraints and constraints
Uanis(O7B) \\sim Ueq, Uanis(O4) \\sim Ueq, Uanis(C3) \\sim Ueq, Uanis(C6) \\sim
Ueq, Uanis(C2) \\sim Ueq, Uanis(O2) \\sim Ueq: with sigma of 0.01 and sigma for
terminal atoms of 0.01
Uanis(C8) \\sim Ueq: with sigma of 0.005 and sigma for terminal atoms of 0.01
5. Rigid body (RIGU) restrains
 All non-hydrogen atoms
 with sigma for 1-2 distances of 0.004 and sigma for 1-3 distances of 0.004
6. Others
 Sof(O7B)=Sof(H7B)=FVAR(1)
 Sof(O12)=Sof(N3)=Sof(O11)=Sof(C17)=0.5*FVAR(3)
7.a Secondary CH2 refined with riding coordinates:
 C11(H11A,H11B)
7.b Aromatic/amide H refined with riding coordinates:
 C8(H8), C2(H2A), C5(H5), C4(H4A), C1(H1)
7.c X=CH2 refined with riding coordinates:
 N2(H2B,H2C)
7.d Idealised tetrahedral OH refined as rotating group:
 O7A(H7A), O7B(H7B), O4(H4), O2(H2)
;
_olex2_submission_special_instructions 'No special instructions were received'

loop_
_space_group_symop_operation_xyz
'x, y, z'
'-x, y, -z+1/2'
'x+1/2, y+1/2, z'
'-x+1/2, y+1/2, -z+1/2'
'-x, -y, -z'
'x, -y, z-1/2'
'-x+1/2, -y+1/2, -z'
'x+1/2, -y+1/2, z-1/2'

loop_
_atom_site_label
_atom_site_type_symbol
_atom_site_fract_x
_atom_site_fract_y
_atom_site_fract_z
_atom_site_U_iso_or_equiv
_atom_site_adp_type
_atom_site_occupancy
_atom_site_site_symmetry_order
_atom_site_calc_flag
_atom_site_refinement_flags_posn
_atom_site_refinement_flags_adp
_atom_site_refinement_flags_occupancy
_atom_site_disorder_assembly
_atom_site_disorder_group
O7A O -0.0005(8) 0.348(2) 0.428(4) 0.091(13) Uani 0.56(5) 1 d . . . A 1
H7A H -0.008601 0.301295 0.474777 0.137 Uiso 0.5(2) 1 calc R U . A 1
O7B O 0.0011(16) 0.427(4) 0.449(7) 0.046(9) Uani 0.23(3) 1 d . U P A 2
H7B H 0.007913 0.481038 0.461229 0.069 Uiso 0.23(3) 1 calc R U P A 2
O6 O 0.0447(6) 0.3803(9) 0.731(3) 0.074(6) Uani 0.81(4) 1 d . . . A .
N1 N 0.1477(3) 0.2833(5) 0.1598(14) 0.030(2) Uani 1 1 d . . . . .
O4 O 0.1390(3) 0.5472(5) 0.6433(13) 0.032(2) Uani 1 1 d . U . . .
H4 H 0.141364 0.601554 0.665738 0.08(2) Uiso 1 1 calc R . . . .
C6 C 0.1583(4) 0.0012(5) 0.1973(16) 0.036(3) Uani 1 1 d . U . . .
O1 O 0.1207(4) -0.0402(4) 0.0854(14) 0.044(3) Uani 1 1 d . . . . .
C3 C 0.1557(4) 0.1010(5) 0.1876(15) 0.029(2) Uani 1 1 d . U . . .
C10 C 0.1761(4) 0.5076(5) 0.7695(16) 0.037(3) Uani 1 1 d . . . . .
C7 C 0.1361(4) 0.3548(5) 0.6394(15) 0.033(3) Uani 1 1 d . . . . .
C8 C 0.1740(4) 0.4063(5) 0.7605(15) 0.035(3) Uani 1 1 d . U . . .
H8 H 0.202145 0.376056 0.848784 0.042(14) Uiso 1 1 calc R . . . .
O5 O 0.2132(3) 0.5411(5) 0.8857(14) 0.036(2) Uani 1 1 d . . . . .
C9 C 0.1466(4) 0.2542(5) 0.6690(15) 0.031(2) Uani 1 1 d . . . . .
O3 O 0.1879(3) 0.2271(4) 0.7704(15) 0.041(3) Uani 1 1 d . . . . .
C2 C 0.1099(4) 0.1409(5) 0.0743(16) 0.046(3) Uani 1 1 d . U . . .
H2A H 0.081333 0.106502 0.003181 0.16(4) Uiso 1 1 calc R . . . .
N2 N 0.1981(4) -0.0363(5) 0.3183(15) 0.045(3) Uani 1 1 d . . . . .
H2B H 0.199925 -0.093988 0.325628 0.057(16) Uiso 1 1 calc R . . . .
H2C H 0.223210 -0.003978 0.393093 0.056(18) Uiso 1 1 calc R . . . .
C5 C 0.1907(4) 0.2469(5) 0.2598(17) 0.044(3) Uani 1 1 d . . . . .
H5 H 0.218704 0.284039 0.322523 0.11(3) Uiso 1 1 calc R . . . .
C4 C 0.1979(4) 0.1550(5) 0.2800(17) 0.042(3) Uani 1 1 d . . . . .
H4A H 0.229829 0.130512 0.352890 0.055(16) Uiso 1 1 calc R . . . .
C1 C 0.1079(4) 0.2309(5) 0.0702(16) 0.051(3) Uani 1 1 d . . . . .
H1 H 0.076522 0.257984 -0.000145 0.10(2) Uiso 1 1 calc R . . . .
C11 C 0.0885(4) 0.3818(6) 0.4893(19) 0.047(3) Uani 1 1 d . . . . .
H11A H 0.082032 0.342371 0.373413 0.15(4) Uiso 1 1 calc R . . . .
H11B H 0.092878 0.442053 0.444958 0.15(4) Uiso 1 1 calc R . . . .
C12 C 0.0416(6) 0.3808(10) 0.557(3) 0.088(5) Uani 1 1 d . . . . .
O2 O 0.1083(3) 0.2080(5) 0.5677(14) 0.042(3) Uani 1 1 d . U . . .
H2 H 0.116637 0.154752 0.572511 0.056(17) Uiso 1 1 calc R . . . .
O12 O 0.000000 -0.112(2) -0.250000 0.16(2) Uiso 0.59(5) 2 d DS . P B 3
N3 N 0.0026(10) -0.042(2) -0.167(3) 0.09(2) Uiso 0.29(3) 1 d D . P B 3
O11 O 0.000000 0.029(3) -0.250000 0.23(3) Uiso 0.59(5) 2 d DS . P B 3
C17 C 0.010(3) -0.043(2) 0.048(3) 0.15(3) Uiso 0.29(3) 1 d D . P B 3

loop_
_atom_site_aniso_label
_atom_site_aniso_U_11
_atom_site_aniso_U_22
_atom_site_aniso_U_33
_atom_site_aniso_U_23
_atom_site_aniso_U_13
_atom_site_aniso_U_12
O7A 0.042(11) 0.15(3) 0.085(16) 0.030(15) 0.018(10) -0.002(12)
O7B 0.042(10) 0.050(13) 0.046(12) -0.005(9) 0.017(8) -0.003(8)
O6 0.070(12) 0.079(11) 0.071(10) 0.027(9) 0.020(9) 0.021(7)
N1 0.041(5) 0.018(4) 0.036(6) 0.003(4) 0.021(4) -0.001(3)
O4 0.043(5) 0.005(4) 0.044(5) -0.003(3) 0.008(4) -0.004(3)
C6 0.050(6) 0.008(4) 0.051(6) 0.002(4) 0.017(4) 0.004(3)
O1 0.071(6) 0.006(4) 0.049(7) -0.003(4) 0.009(5) 0.006(3)
C3 0.042(5) 0.012(4) 0.033(6) 0.004(3) 0.013(4) -0.009(3)
C10 0.046(6) 0.006(4) 0.052(7) -0.003(4) 0.006(5) 0.001(3)
C7 0.035(5) 0.016(4) 0.050(8) -0.005(4) 0.016(5) 0.004(3)
C8 0.046(4) 0.012(3) 0.044(5) 0.001(3) 0.008(4) 0.001(3)
O5 0.043(5) 0.021(4) 0.044(6) -0.007(4) 0.017(4) -0.006(4)
C9 0.041(5) 0.015(4) 0.035(7) 0.005(4) 0.011(4) 0.004(3)
O3 0.040(5) 0.013(4) 0.064(7) -0.003(4) 0.008(4) -0.005(3)
C2 0.043(5) 0.014(4) 0.064(7) 0.006(4) -0.005(5) 0.004(4)
N2 0.045(6) 0.006(4) 0.079(8) -0.003(4) 0.015(5) -0.001(4)
C5 0.044(5) 0.008(4) 0.072(9) -0.009(5) 0.007(5) -0.002(4)
C4 0.032(6) 0.013(4) 0.079(9) 0.000(5) 0.014(5) 0.000(4)
C1 0.054(6) 0.011(4) 0.072(9) 0.005(5) -0.001(6) 0.009(4)
C11 0.043(6) 0.015(5) 0.074(9) 0.011(5) 0.008(5) -0.002(4)
C12 0.037(7) 0.154(13) 0.071(10) 0.025(9) 0.014(7) 0.017(7)
O2 0.050(5) 0.011(4) 0.056(6) 0.005(4) 0.006(4) 0.004(3)

loop_
_atom_type_symbol
_atom_type_description
_atom_type_scat_dispersion_real
_atom_type_scat_dispersion_imag
_atom_type_scat_source
C C 0.0000 0.0000 'International Tables Vol C Tables 4.2.6.8 and 6.1.1.4'
H H 0.0000 0.0000 'International Tables Vol C Tables 4.2.6.8 and 6.1.1.4'
N N 0.0000 0.0000 'International Tables Vol C Tables 4.2.6.8 and 6.1.1.4'
O O 0.0000 0.0000 'International Tables Vol C Tables 4.2.6.8 and 6.1.1.4'

loop_
_geom_angle_atom_site_label_1
_geom_angle_atom_site_label_2
_geom_angle_atom_site_label_3
_geom_angle
_geom_angle_site_symmetry_1
_geom_angle_site_symmetry_3
C12 O7A H7A 109.5 . .
C12 O7B H7B 109.5 . .
C5 N1 C1 118.5(8) . .
C10 O4 H4 109.5 . .
O1 C6 C3 117.0(9) . .
O1 C6 N2 123.9(9) . .
N2 C6 C3 119.1(9) . .
C2 C3 C6 118.5(8) . .
C2 C3 C4 118.8(8) . .
C4 C3 C6 122.7(9) . .
O4 C10 C8 115.5(9) . .
O5 C10 O4 126.8(9) . .
O5 C10 C8 117.6(9) . .
C8 C7 C9 113.7(9) . .
C8 C7 C11 129.0(8) . .
C11 C7 C9 117.4(8) . .
C10 C8 H8 116.3 . .
C7 C8 C10 127.4(10) . .
C7 C8 H8 116.3 . .
O3 C9 C7 120.9(9) . .
O3 C9 O2 127.1(9) . .
O2 C9 C7 111.9(8) . .
C3 C2 H2A 121.1 . .
C1 C2 C3 117.7(9) . .
C1 C2 H2A 121.1 . .
C6 N2 H2B 120.0 . .
C6 N2 H2C 120.0 . .
H2B N2 H2C 120.0 . .
N1 C5 H5 118.3 . .
N1 C5 C4 123.5(9) . .
C4 C5 H5 118.3 . .
C3 C4 C5 117.4(9) . .
C3 C4 H4A 121.3 . .
C5 C4 H4A 121.3 . .
N1 C1 C2 124.0(10) . .
N1 C1 H1 118.0 . .
C2 C1 H1 118.0 . .
C7 C11 H11A 108.5 . .
C7 C11 H11B 108.5 . .
C7 C11 C12 115.3(10) . .
H11A C11 H11B 107.5 . .
C12 C11 H11A 108.5 . .
C12 C11 H11B 108.5 . .
O7A C12 C11 115.7(17) . .
O7B C12 C11 117(2) . .
O6 C12 O7A 117(2) . .
O6 C12 O7B 111(2) . .
O6 C12 C11 122.5(16) . .
C9 O2 H2 109.5 . .
N3 O12 N3 57(2) 2_554 .
O12 N3 O11 123.8(19) . .
O12 N3 C17 117.7(18) . .
N3 N3 O12 61.7(10) 2_554 .
N3 N3 O11 62.1(10) 2_554 .
N3 N3 C17 179(2) 2_554 .
O11 N3 C17 118.5(18) . .
N3 O11 C17 124(3) . 6
N3 O11 C17 71(3) 2_554 6
C17 O11 C17 165(5) 5 6

loop_
_geom_bond_atom_site_label_1
_geom_bond_atom_site_label_2
_geom_bond_distance
_geom_bond_site_symmetry_2
O7A H7A 0.8400 .
O7A C12 1.33(3) .
O7B H7B 0.8400 .
O7B C12 1.34(5) .
O6 C12 1.216(19) .
N1 C5 1.302(12) .
N1 C1 1.348(12) .
O4 H4 0.8400 .
O4 C10 1.281(12) .
C6 O1 1.260(12) .
C6 C3 1.520(11) .
C6 N2 1.295(13) .
C3 C2 1.407(13) .
C3 C4 1.409(12) .
C10 C8 1.542(11) .
C10 O5 1.208(12) .
C7 C8 1.372(13) .
C7 C9 1.560(11) .
C7 C11 1.466(14) .
C8 H8 0.9500 .
C9 O3 1.216(12) .
C9 O2 1.288(12) .
C2 H2A 0.9500 .
C2 C1 1.369(11) .
N2 H2B 0.8800 .
N2 H2C 0.8800 .
C5 H5 0.9500 .
C5 C4 1.412(11) .
C4 H4A 0.9500 .
C1 H1 0.9500 .
C11 H11A 0.9900 .
C11 H11B 0.9900 .
C11 C12 1.542(18) .
O2 H2 0.8400 .
O12 N3 1.211(17) 2_554
O12 N3 1.211(17) .
N3 N3 1.15(4) 2_554
N3 O11 1.226(17) .
N3 C17 1.487(17) .
N3 C17 1.64(6) 5
O11 C17 1.56(2) 6
O11 C17 1.56(2) 5
C17 C17 1.49(7) 5

loop_
_geom_torsion_atom_site_label_1
_geom_torsion_atom_site_label_2
_geom_torsion_atom_site_label_3
_geom_torsion_atom_site_label_4
_geom_torsion
_geom_torsion_site_symmetry_1
_geom_torsion_site_symmetry_2
_geom_torsion_site_symmetry_3
_geom_torsion_site_symmetry_4
N1 C5 C4 C3 -0.7(16) . . . .
O4 C10 C8 C7 -3.1(15) . . . .
C6 C3 C2 C1 178.8(10) . . . .
C6 C3 C4 C5 179.8(9) . . . .
O1 C6 C3 C2 7.5(14) . . . .
O1 C6 C3 C4 -169.6(11) . . . .
C3 C2 C1 N1 3.4(17) . . . .
C7 C11 C12 O7A -137(2) . . . .
C7 C11 C12 O7B 162(3) . . . .
C7 C11 C12 O6 18(2) . . . .
C8 C7 C9 O3 -9.7(14) . . . .
C8 C7 C9 O2 173.6(9) . . . .
C8 C7 C11 C12 -98.1(13) . . . .
O5 C10 C8 C7 -179.4(10) . . . .
C9 C7 C8 C10 179.6(9) . . . .
C9 C7 C11 C12 82.4(12) . . . .
C2 C3 C4 C5 2.8(15) . . . .
N2 C6 C3 C2 -172.2(10) . . . .
N2 C6 C3 C4 10.7(15) . . . .
C5 N1 C1 C2 -1.3(17) . . . .
C4 C3 C2 C1 -4.0(16) . . . .
C1 N1 C5 C4 -0.1(16) . . . .
C11 C7 C8 C10 0.1(17) . . . .
C11 C7 C9 O3 169.9(11) . . . .
C11 C7 C9 O2 -6.9(13) . . . .
O12 N3 O11 N3 0.005(2) . . . 2_554
O12 N3 O11 C17 163(5) . . . 5
O12 N3 O11 C17 -20(5) . . . 6
O12 N3 C17 N3 -162(5) . . . 5
O12 N3 C17 O11 -117(11) . . . 5
O12 N3 C17 C17 -162(5) . . . 5
N3 O12 N3 O11 -0.005(4) 2_554 . . .
N3 O12 N3 C17 114(10) 2_554 . . 5
N3 O12 N3 C17 -180(3) 2_554 . . .
N3 N3 O11 C17 -20(5) 2_554 . . 6
N3 N3 O11 C17 163(5) 2_554 . . 5
O11 N3 C17 N3 19(5) . . . 5
O11 N3 C17 O11 64(11) . . . 5
O11 N3 C17 C17 19(5) . . . 5
C17 N3 O11 N3 180(3) . . . 2_554
C17 N3 O11 N3 -163(5) 5 . . 2_554
C17 N3 O11 C17 160(5) . . . 6
C17 N3 O11 C17 177.5(10) 5 . . 6
C17 N3 O11 C17 -17(5) . . . 5
C17 N3 C17 N3 0.000(4) 5 . . 5
C17 N3 C17 O11 45(8) 5 . . 5
